data_7245178
loop_
_publ_author_name
'Hao, Xiujia'
'Li, Xinyu'
'Li, Haitao'
'Zhang, Xin'
'Liu, Xiaozhi'
'Guo, Fang'

_publ_section_title
;
 Mechanosynthesis of polymeric and binuclear copper complexes via
 dehydrochlorination and their application in solvent-free C--S bond
 cross-coupling
;
_journal_name_full CrystEngComm
_journal_paper_doi 10.1039/D2CE00624C
_journal_year 2022
_chemical_formula_moiety 'C19 H17 Cl3 Cu N4'
_chemical_formula_sum 'C19 H17 Cl3 Cu N4'
_chemical_formula_weight 471.26
_chemical_melting_point 413.1(6)
_space_group_crystal_system monoclinic
_space_group_IT_number 14
_space_group_name_Hall '-P 2ybc'
_space_group_name_H-M_alt 'P 1 21/c 1'
_atom_sites_solution_hydrogens geom
_audit_creation_date 2021-06-08
_audit_creation_method
;
Olex2 1.2-beta
(compiled 2018.05.29 svn.r3508 for OlexSys, GUI svn.r5506)
;
_audit_update_record
;
2021-07-07 deposited with the CCDC.	2022-07-08 downloaded from the CCDC.
;
_cell_angle_alpha 90
_cell_angle_beta 92.858(3)
_cell_angle_gamma 90
_cell_formula_units_Z 4
_cell_length_a 10.1471(9)
_cell_length_b 13.7121(12)
_cell_length_c 14.0607(12)
_cell_measurement_reflns_used 9914
_cell_measurement_temperature 298.0
_cell_measurement_theta_max 28.355
_cell_measurement_theta_min 2.901
_cell_volume 1953.9(3)
_computing_cell_refinement 'SAINT v8.37A (Bruker, 2015)'
_computing_data_reduction 'SAINT v8.37A (Bruker, 2015)'
_computing_molecular_graphics 'Olex2 (Dolomanov et al., 2009)'
_computing_publication_material 'Olex2 (Dolomanov et al., 2009)'
_computing_structure_refinement 'ShelXL (Sheldrick, 2015)'
_diffrn_ambient_temperature 298.0
_diffrn_measured_fraction_theta_full 0.994
_diffrn_measured_fraction_theta_max 0.991
_diffrn_measurement_device_type 'CCD area detector'
_diffrn_radiation_type MoK\a
_diffrn_radiation_wavelength 0.71073
_diffrn_reflns_av_R_equivalents 0.0395
_diffrn_reflns_av_unetI/netI 0.0249
_diffrn_reflns_Laue_measured_fraction_full 0.994
_diffrn_reflns_Laue_measured_fraction_max 0.991
_diffrn_reflns_limit_h_max 13
_diffrn_reflns_limit_h_min -13
_diffrn_reflns_limit_k_max 18
_diffrn_reflns_limit_k_min -18
_diffrn_reflns_limit_l_max 18
_diffrn_reflns_limit_l_min -18
_diffrn_reflns_number 30290
_diffrn_reflns_point_group_measured_fraction_full 0.994
_diffrn_reflns_point_group_measured_fraction_max 0.991
_diffrn_reflns_theta_full 25.243
_diffrn_reflns_theta_max 28.355
_diffrn_reflns_theta_min 2.901
_exptl_absorpt_coefficient_mu 1.540
_exptl_crystal_colour 'metallic greenish green'
_exptl_crystal_colour_lustre metallic
_exptl_crystal_colour_modifier greenish
_exptl_crystal_colour_primary green
_exptl_crystal_density_diffrn 1.602
_exptl_crystal_description plate
_exptl_crystal_F_000 956
_exptl_crystal_size_max 0.14
_exptl_crystal_size_mid 0.13
_exptl_crystal_size_min 0.1
_refine_diff_density_max 0.895
_refine_diff_density_min -0.685
_refine_diff_density_rms 0.087
_refine_ls_extinction_method none
_refine_ls_goodness_of_fit_ref 1.084
_refine_ls_hydrogen_treatment constr
_refine_ls_matrix_type full
_refine_ls_number_parameters 244
_refine_ls_number_reflns 4844
_refine_ls_number_restraints 0
_refine_ls_restrained_S_all 1.084
_refine_ls_R_factor_all 0.0521
_refine_ls_R_factor_gt 0.0441
_refine_ls_shift/su_max 0.001
_refine_ls_shift/su_mean 0.000
_refine_ls_structure_factor_coef Fsqd
_refine_ls_weighting_details 'w=1/[\s^2^(Fo^2^)+(0.0322P)^2^+4.4346P] where P=(Fo^2^+2Fc^2^)/3'
_refine_ls_weighting_scheme calc
_refine_ls_wR_factor_gt 0.1018
_refine_ls_wR_factor_ref 0.1081
_reflns_Friedel_coverage 0.000
_reflns_number_gt 4225
_reflns_number_total 4844
_reflns_threshold_expression 'I > 2\s(I)'
_cod_data_source_file d2ce00624c2.cif
_cod_data_source_block 2020_12_08_gf_lxy_1a_0m
_cod_depositor_comments
;
The following automatic conversions were performed:

data item '_chemical_melting_point' value '412.55-413.75' was changed
to '413.1(6)' -- the average value was taken and precision was
estimated.

Automatic conversion script
Id: cif_fix_values 7556 2019-12-06 15:28:31Z antanas 
;
_cod_database_code 7245178
_shelx_shelxl_version_number 2014/7
_shelx_space_group_comment
;
The symmetry employed for this shelxl refinement is uniquely defined
by the following loop, which should always be used as a source of
symmetry information in preference to the above space-group names.
They are only intended as comments.
;
_shelx_estimated_absorpt_t_max 0.861
_shelx_estimated_absorpt_t_min 0.813
_olex2_refinement_description
;
1. Fixed Uiso
 At 1.2 times of:
  All C(H) groups, All C(H,H) groups
2.a Secondary CH2 refined with riding coordinates:
 C8(H8A,H8B), C14(H14A,H14B)
2.b Aromatic/amide H refined with riding coordinates:
 C1(H1), C13(H13), C12(H12), C10(H10), C6(H6), C11(H11), C3(H3), C4(H4),
 C5(H5), C16(H16), C17(H17), C18(H18), C19(H19)
;
_olex2_submission_special_instructions 'No special instructions were received'

loop_
_space_group_symop_operation_xyz
'x, y, z'
'-x, y+1/2, -z+1/2'
'-x, -y, -z'
'x, -y-1/2, z-1/2'

loop_
_atom_site_label
_atom_site_type_symbol
_atom_site_fract_x
_atom_site_fract_y
_atom_site_fract_z
_atom_site_U_iso_or_equiv
_atom_site_adp_type
_atom_site_occupancy
_atom_site_site_symmetry_order
_atom_site_calc_flag
_atom_site_refinement_flags_posn
_atom_site_refinement_flags_adp
_atom_site_refinement_flags_occupancy
_atom_site_disorder_assembly
_atom_site_disorder_group
Cu1 Cu 0.50342(3) 0.54258(2) 0.87938(2) 0.02493(10) Uani 1 1 d . . . . .
Cl3 Cl 0.53463(7) 0.38739(5) 0.94169(5) 0.03106(15) Uani 1 1 d . . . . .
Cl2 Cl 0.72316(7) 0.57275(6) 0.88144(5) 0.03794(17) Uani 1 1 d . . . . .
Cl1 Cl 0.46229(8) 0.68049(5) 0.78988(6) 0.03889(18) Uani 1 1 d . . . . .
N3 N 0.3100(2) 0.50576(17) 0.84667(16) 0.0264(4) Uani 1 1 d . . . . .
N2 N 0.3484(2) 0.40859(18) 0.60731(16) 0.0301(5) Uani 1 1 d . . . . .
N1 N 0.2987(2) 0.34033(18) 0.47040(18) 0.0330(5) Uani 1 1 d . . . . .
C9 C 0.2732(3) 0.46095(19) 0.76433(19) 0.0267(5) Uani 1 1 d . . . . .
C7 C 0.3386(3) 0.4836(2) 0.54037(19) 0.0279(5) Uani 1 1 d . . . . .
C1 C 0.3245(3) 0.3243(2) 0.5628(2) 0.0337(6) Uani 1 1 d . . . . .
H1 H 0.3257 0.2634 0.5918 0.040 Uiso 1 1 calc R . . . .
C2 C 0.3059(3) 0.4397(2) 0.4531(2) 0.0300(6) Uani 1 1 d . . . . .
C13 C 0.2158(3) 0.5365(2) 0.9031(2) 0.0340(6) Uani 1 1 d . . . . .
H13 H 0.2408 0.5667 0.9604 0.041 Uiso 1 1 calc R . . . .
C8 C 0.3851(3) 0.4220(2) 0.70833(19) 0.0326(6) Uani 1 1 d . . . . .
H8A H 0.4589 0.4669 0.7146 0.039 Uiso 1 1 calc R . . . .
H8B H 0.4138 0.3600 0.7352 0.039 Uiso 1 1 calc R . . . .
C12 C 0.0826(3) 0.5251(3) 0.8792(2) 0.0397(7) Uani 1 1 d . . . . .
H12 H 0.0195 0.5464 0.9202 0.048 Uiso 1 1 calc R . . . .
C10 C 0.1420(3) 0.4486(2) 0.7362(2) 0.0370(6) Uani 1 1 d . . . . .
H10 H 0.1186 0.4182 0.6787 0.044 Uiso 1 1 calc R . . . .
C6 C 0.3598(3) 0.5834(2) 0.5493(2) 0.0355(6) Uani 1 1 d . . . . .
H6 H 0.3821 0.6126 0.6077 0.043 Uiso 1 1 calc R . . . .
C11 C 0.0454(3) 0.4819(3) 0.7947(3) 0.0420(7) Uani 1 1 d . . . . .
H11 H -0.0435 0.4750 0.7765 0.050 Uiso 1 1 calc R . . . .
N4 N 0.0437(3) 0.2422(3) 0.4529(2) 0.0539(8) Uani 1 1 d . . . . .
C3 C 0.2915(3) 0.4940(3) 0.3697(2) 0.0384(7) Uani 1 1 d . . . . .
H3 H 0.2694 0.4650 0.3112 0.046 Uiso 1 1 calc R . . . .
C15 C 0.1148(3) 0.2642(2) 0.3785(2) 0.0347(6) Uani 1 1 d . . . . .
C14 C 0.2618(3) 0.2665(2) 0.3987(3) 0.0422(8) Uani 1 1 d . . . . .
H14A H 0.2915 0.2029 0.4212 0.051 Uiso 1 1 calc R . . . .
H14B H 0.3052 0.2807 0.3404 0.051 Uiso 1 1 calc R . . . .
C4 C 0.3118(3) 0.5925(3) 0.3783(3) 0.0445(8) Uani 1 1 d . . . . .
H4 H 0.3028 0.6313 0.3241 0.053 Uiso 1 1 calc R . . . .
C5 C 0.3456(3) 0.6366(2) 0.4658(3) 0.0432(7) Uani 1 1 d . . . . .
H5 H 0.3589 0.7037 0.4680 0.052 Uiso 1 1 calc R . . . .
C16 C 0.0576(4) 0.2799(3) 0.2891(3) 0.0465(8) Uani 1 1 d . . . . .
H16 H 0.1084 0.2978 0.2387 0.056 Uiso 1 1 calc R . . . .
C17 C -0.0792(4) 0.2682(3) 0.2758(3) 0.0576(11) Uani 1 1 d . . . . .
H17 H -0.1209 0.2777 0.2161 0.069 Uiso 1 1 calc R . . . .
C18 C -0.1498(4) 0.2426(3) 0.3515(4) 0.0626(11) Uani 1 1 d . . . . .
H18 H -0.2404 0.2328 0.3443 0.075 Uiso 1 1 calc R . . . .
C19 C -0.0854(4) 0.2318(4) 0.4381(4) 0.0674(12) Uani 1 1 d . . . . .
H19 H -0.1350 0.2161 0.4898 0.081 Uiso 1 1 calc R . . . .

loop_
_atom_site_aniso_label
_atom_site_aniso_U_11
_atom_site_aniso_U_22
_atom_site_aniso_U_33
_atom_site_aniso_U_23
_atom_site_aniso_U_13
_atom_site_aniso_U_12
Cu1 0.02105(16) 0.02802(17) 0.02543(17) 0.00182(12) -0.00191(11) -0.00101(12)
Cl3 0.0289(3) 0.0273(3) 0.0364(3) 0.0006(3) -0.0040(3) 0.0020(2)
Cl2 0.0235(3) 0.0497(4) 0.0407(4) 0.0044(3) 0.0022(3) -0.0048(3)
Cl1 0.0451(4) 0.0294(3) 0.0408(4) 0.0073(3) -0.0116(3) -0.0049(3)
N3 0.0234(10) 0.0277(11) 0.0276(10) 0.0054(9) -0.0025(8) 0.0004(9)
N2 0.0323(12) 0.0301(12) 0.0275(11) -0.0020(9) -0.0032(9) 0.0023(9)
N1 0.0307(12) 0.0306(12) 0.0369(13) -0.0105(10) -0.0046(10) 0.0032(10)
C9 0.0245(12) 0.0264(12) 0.0289(12) 0.0066(10) -0.0022(10) 0.0001(10)
C7 0.0287(13) 0.0272(13) 0.0277(12) -0.0025(10) -0.0003(10) 0.0025(10)
C1 0.0319(14) 0.0282(13) 0.0404(15) -0.0004(12) -0.0044(12) 0.0024(11)
C2 0.0282(13) 0.0312(14) 0.0304(13) -0.0059(11) -0.0019(10) 0.0028(11)
C13 0.0296(14) 0.0435(16) 0.0290(13) 0.0036(12) 0.0022(11) 0.0047(12)
C8 0.0301(14) 0.0404(15) 0.0269(13) -0.0007(11) -0.0029(10) 0.0035(12)
C12 0.0253(14) 0.0531(19) 0.0412(16) 0.0077(14) 0.0055(12) 0.0044(13)
C10 0.0294(14) 0.0411(16) 0.0397(15) -0.0007(13) -0.0060(12) -0.0033(12)
C6 0.0385(15) 0.0282(14) 0.0397(15) -0.0061(12) 0.0022(12) -0.0003(12)
C11 0.0210(13) 0.0520(19) 0.0526(19) 0.0083(16) -0.0028(12) -0.0026(13)
N4 0.0442(16) 0.065(2) 0.0524(18) 0.0055(16) 0.0051(14) 0.0092(15)
C3 0.0345(15) 0.0525(19) 0.0278(13) -0.0016(13) -0.0016(11) 0.0058(14)
C15 0.0343(15) 0.0288(14) 0.0405(15) -0.0073(12) -0.0051(12) 0.0002(11)
C14 0.0334(15) 0.0399(17) 0.0527(19) -0.0237(15) -0.0035(13) 0.0036(13)
C4 0.0413(17) 0.0495(19) 0.0435(17) 0.0149(15) 0.0093(14) 0.0100(15)
C5 0.0436(17) 0.0309(15) 0.056(2) 0.0076(14) 0.0082(15) 0.0034(13)
C16 0.057(2) 0.0396(17) 0.0419(17) 0.0019(14) -0.0074(15) -0.0093(15)
C17 0.060(2) 0.0428(19) 0.067(2) 0.0031(18) -0.030(2) -0.0036(17)
C18 0.0374(19) 0.053(2) 0.096(3) 0.002(2) -0.007(2) -0.0010(17)
C19 0.046(2) 0.074(3) 0.084(3) 0.015(2) 0.014(2) 0.005(2)

loop_
_atom_type_symbol
_atom_type_description
_atom_type_scat_dispersion_real
_atom_type_scat_dispersion_imag
_atom_type_scat_source
C C 0.0033 0.0016 'International Tables Vol C Tables 4.2.6.8 and 6.1.1.4'
H H 0.0000 0.0000 'International Tables Vol C Tables 4.2.6.8 and 6.1.1.4'
Cl Cl 0.1484 0.1585 'International Tables Vol C Tables 4.2.6.8 and 6.1.1.4'
Cu Cu 0.3201 1.2651 'International Tables Vol C Tables 4.2.6.8 and 6.1.1.4'
N N 0.0061 0.0033 'International Tables Vol C Tables 4.2.6.8 and 6.1.1.4'

loop_
_geom_angle_atom_site_label_1
_geom_angle_atom_site_label_2
_geom_angle_atom_site_label_3
_geom_angle
_geom_angle_site_symmetry_1
_geom_angle_site_symmetry_3
_geom_angle_publ_flag
Cl3 Cu1 Cl3 89.86(2) . 3_667 ?
Cl2 Cu1 Cl3 96.20(3) . 3_667 ?
Cl2 Cu1 Cl3 92.69(3) . . ?
Cl2 Cu1 Cl1 90.49(3) . . ?
Cl1 Cu1 Cl3 100.63(3) . 3_667 ?
Cl1 Cu1 Cl3 168.65(3) . . ?
N3 Cu1 Cl3 88.28(6) . . ?
N3 Cu1 Cl3 96.60(7) . 3_667 ?
N3 Cu1 Cl2 167.17(7) . . ?
N3 Cu1 Cl1 86.23(6) . . ?
Cu1 Cl3 Cu1 90.14(2) . 3_667 ?
C9 N3 Cu1 121.63(18) . . ?
C13 N3 Cu1 119.4(2) . . ?
C13 N3 C9 118.5(2) . . ?
C7 N2 C8 124.7(2) . . ?
C1 N2 C7 108.5(2) . . ?
C1 N2 C8 126.7(3) . . ?
C1 N1 C2 108.9(2) . . ?
C1 N1 C14 126.1(3) . . ?
C2 N1 C14 124.9(3) . . ?
N3 C9 C8 115.2(2) . . ?
N3 C9 C10 121.6(3) . . ?
C10 C9 C8 123.1(3) . . ?
C2 C7 N2 106.3(2) . . ?
C6 C7 N2 131.3(3) . . ?
C6 C7 C2 122.4(3) . . ?
N2 C1 H1 125.1 . . ?
N1 C1 N2 109.8(3) . . ?
N1 C1 H1 125.1 . . ?
N1 C2 C7 106.5(2) . . ?
N1 C2 C3 132.0(3) . . ?
C3 C2 C7 121.4(3) . . ?
N3 C13 H13 118.8 . . ?
N3 C13 C12 122.5(3) . . ?
C12 C13 H13 118.8 . . ?
N2 C8 C9 112.9(2) . . ?
N2 C8 H8A 109.0 . . ?
N2 C8 H8B 109.0 . . ?
C9 C8 H8A 109.0 . . ?
C9 C8 H8B 109.0 . . ?
H8A C8 H8B 107.8 . . ?
C13 C12 H12 120.5 . . ?
C11 C12 C13 119.0(3) . . ?
C11 C12 H12 120.5 . . ?
C9 C10 H10 120.3 . . ?
C9 C10 C11 119.3(3) . . ?
C11 C10 H10 120.3 . . ?
C7 C6 H6 122.2 . . ?
C5 C6 C7 115.6(3) . . ?
C5 C6 H6 122.2 . . ?
C12 C11 C10 119.1(3) . . ?
C12 C11 H11 120.5 . . ?
C10 C11 H11 120.5 . . ?
C19 N4 C15 118.1(4) . . ?
C2 C3 H3 121.8 . . ?
C4 C3 C2 116.4(3) . . ?
C4 C3 H3 121.8 . . ?
N4 C15 C14 115.2(3) . . ?
N4 C15 C16 122.1(3) . . ?
C16 C15 C14 122.6(3) . . ?
N1 C14 C15 111.2(2) . . ?
N1 C14 H14A 109.4 . . ?
N1 C14 H14B 109.4 . . ?
C15 C14 H14A 109.4 . . ?
C15 C14 H14B 109.4 . . ?
H14A C14 H14B 108.0 . . ?
C3 C4 H4 118.9 . . ?
C3 C4 C5 122.2(3) . . ?
C5 C4 H4 118.9 . . ?
C6 C5 C4 122.0(3) . . ?
C6 C5 H5 119.0 . . ?
C4 C5 H5 119.0 . . ?
C15 C16 H16 120.8 . . ?
C15 C16 C17 118.4(4) . . ?
C17 C16 H16 120.8 . . ?
C16 C17 H17 120.6 . . ?
C18 C17 C16 118.8(4) . . ?
C18 C17 H17 120.6 . . ?
C17 C18 H18 120.6 . . ?
C17 C18 C19 118.8(4) . . ?
C19 C18 H18 120.6 . . ?
N4 C19 C18 123.8(4) . . ?
N4 C19 H19 118.1 . . ?
C18 C19 H19 118.1 . . ?

loop_
_geom_bond_atom_site_label_1
_geom_bond_atom_site_label_2
_geom_bond_distance
_geom_bond_site_symmetry_2
_geom_bond_publ_flag
Cu1 Cl3 2.3170(8) . ?
Cu1 Cl3 2.7382(8) 3_667 ?
Cu1 Cl2 2.2666(8) . ?
Cu1 Cl1 2.2981(8) . ?
Cu1 N3 2.057(2) . ?
Cl3 Cu1 2.7382(8) 3_667 ?
N3 C9 1.347(3) . ?
N3 C13 1.340(4) . ?
N2 C7 1.395(4) . ?
N2 C1 1.331(4) . ?
N2 C8 1.462(3) . ?
N1 C1 1.330(4) . ?
N1 C2 1.386(4) . ?
N1 C14 1.464(4) . ?
C9 C8 1.511(4) . ?
C9 C10 1.380(4) . ?
C7 C2 1.392(4) . ?
C7 C6 1.390(4) . ?
C1 H1 0.9300 . ?
C2 C3 1.391(4) . ?
C13 H13 0.9300 . ?
C13 C12 1.385(4) . ?
C8 H8A 0.9700 . ?
C8 H8B 0.9700 . ?
C12 H12 0.9300 . ?
C12 C11 1.364(5) . ?
C10 H10 0.9300 . ?
C10 C11 1.388(5) . ?
C6 H6 0.9300 . ?
C6 C5 1.384(5) . ?
C11 H11 0.9300 . ?
N4 C15 1.335(4) . ?
N4 C19 1.324(5) . ?
C3 H3 0.9300 . ?
C3 C4 1.371(5) . ?
C15 C14 1.504(4) . ?
C15 C16 1.376(4) . ?
C14 H14A 0.9700 . ?
C14 H14B 0.9700 . ?
C4 H4 0.9300 . ?
C4 C5 1.399(5) . ?
C5 H5 0.9300 . ?
C16 H16 0.9300 . ?
C16 C17 1.400(5) . ?
C17 H17 0.9300 . ?
C17 C18 1.359(6) . ?
C18 H18 0.9300 . ?
C18 C19 1.361(7) . ?
C19 H19 0.9300 . ?
